data_8100915
loop_
_publ_author_name
'Fornasini, Maria L.'
'Merlo, Franco'
'Pani, Marcella'

_publ_section_title
;
Crystal structure of ytterbium gold plumbide (2/2/1), Yb~2~Au~2~Pb
;
_journal_issue 1
_journal_name_full 'Zeitschrift f\"ur Kristallographie - New Crystal Structures'
_journal_page_first 24
_journal_page_last 24
_journal_volume 216
_journal_year 2001
_chemical_formula_structural 'Yb2 Au2 Pb'
_chemical_formula_sum 'Au2 Pb Yb2'
_chemical_formula_weight 947.20
_space_group_IT_number 136
_symmetry_cell_setting tetragonal
_symmetry_space_group_name_Hall '-P 4n 2n'
_symmetry_space_group_name_H-M 'P 42/m n m'
_cell_angle_alpha 90.00
_cell_angle_beta 90.00
_cell_angle_gamma 90.00
_cell_formula_units_Z 4
_cell_length_a 8.037(2)
_cell_length_b 8.037(2)
_cell_length_c 7.465(2)
_cell_measurement_temperature 293(2)
_cell_volume 482.2(2)
_diffrn_ambient_temperature 293(2)
_exptl_crystal_density_diffrn 13.048
_refine_ls_R_factor_obs 0.0363
_refine_ls_wR_factor_obs 0.0691
_cod_database_code 8100915

loop_
_symmetry_equiv_pos_as_xyz
'x, y, z'
'-x, -y, z'
'x+1/2, -y+1/2, z+1/2'
'-x+1/2, y+1/2, z+1/2'
'y, x, z'
'-y, -x, z'
'y+1/2, -x+1/2, z+1/2'
'-y+1/2, x+1/2, z+1/2'
'-x, -y, -z'
'x, y, -z'
'-x-1/2, y-1/2, -z-1/2'
'x-1/2, -y-1/2, -z-1/2'
'-y, -x, -z'
'y, x, -z'
'-y-1/2, x-1/2, -z-1/2'
'y-1/2, -x-1/2, -z-1/2'

loop_
_atom_site_aniso_label
_atom_site_aniso_U_11
_atom_site_aniso_U_22
_atom_site_aniso_U_33
_atom_site_aniso_U_23
_atom_site_aniso_U_13
_atom_site_aniso_U_12
Yb1 0.0225(9) 0.0225(9) 0.0248(12) 0.000 0.000 0.0078(10)
Yb2 0.0210(9) 0.0210(9) 0.0243(12) 0.000 0.000 -0.0069(9)
Au 0.0174(3) 0.0174(3) 0.0317(7) -0.0006(5) -0.0006(5) -0.0042(4)
Pb 0.0173(4) 0.0173(4) 0.0436(10) 0.000 0.000 0.000

loop_
_atom_site_label
_atom_site_type_symbol
_atom_site_fract_x
_atom_site_fract_y
_atom_site_fract_z
_atom_site_U_iso_or_equiv
_atom_site_thermal_displace_type
_atom_site_occupancy
_atom_site_symmetry_multiplicity
_atom_site_Wyckoff_symbol
_atom_site_calc_flag
_atom_site_refinement_flags
_atom_site_disorder_group
Yb1 Yb 0.3187(2) 0.6813(2) 0.0000 0.0233(6) Uani 1 4 g d S .
Yb2 Yb 0.1662(2) 0.1662(2) 0.0000 0.0221(6) Uani 1 4 f d S .
Au Au 0.37728(9) 0.37728(9) 0.2350(2) 0.0221(3) Uani 1 8 j d S .
Pb Pb 0.0000 0.5000 0.2500 0.0261(4) Uani 1 4 d d S .

loop_
_geom_bond_atom_site_label_1
_geom_bond_atom_site_label_2
_geom_bond_distance
_geom_bond_site_symmetry_2
_geom_bond_publ_flag
Yb1 Au 2.979(3) 4_554 ?
Yb1 Au 2.979(3) 11_666 ?
Yb1 Au 3.045(2) 10 ?
Yb1 Au 3.045(2) 2_665 ?
Yb1 Au 3.045(2) 9_665 ?
Yb1 Au 3.045(2) . ?
Yb1 Pb 3.4880(9) 9_565 ?
Yb1 Pb 3.4880(9) . ?
Yb1 Pb 3.4881(9) 11_666 ?
Yb1 Pb 3.4881(9) 3_564 ?
Yb1 Yb2 3.7365(10) 11_666 ?
Yb1 Yb2 3.7365(10) 11_665 ?
Yb1 Yb2 4.085(3) 9_565 ?
Yb1 Yb2 4.085(3) 1_565 ?
Yb1 Yb1 4.122(6) 9_665 ?
Yb1 Yb2 4.318(3) . ?
Yb1 Yb2 4.318(3) 9_665 ?
Yb2 Au 2.972(3) . ?
Yb2 Au 2.972(3) 10 ?
Yb2 Au 3.070(2) 4_544 ?
Yb2 Au 3.070(2) 11_656 ?
Yb2 Au 3.070(2) 3_454 ?
Yb2 Au 3.070(2) 12_566 ?
Yb2 Pb 3.5305(10) 11_656 ?
Yb2 Pb 3.5305(10) 3_554 ?
Yb2 Pb 3.5305(10) . ?
Yb2 Pb 3.5305(10) 9_565 ?
Yb2 Yb1 3.7365(10) 11_656 ?
Yb2 Yb1 3.7365(10) 11_655 ?
Yb2 Yb2 3.778(5) 9 ?
Yb2 Yb1 4.085(3) 1_545 ?
Yb2 Yb1 4.085(3) 9_565 ?
Yb2 Yb1 4.318(3) 9_665 ?
Au Au 2.790(2) 2_665 ?
Au Yb1 2.979(3) 11_656 ?
Au Yb1 3.045(2) 9_665 ?
Au Yb2 3.070(2) 3 ?
Au Yb2 3.070(2) 11_666 ?
Au Pb 3.1905(9) 11_656 ?
Au Pb 3.1905(9) . ?
Pb Au 3.1905(9) 12_566 ?
Pb Au 3.1906(9) 2_565 ?
Pb Au 3.1906(9) 11_666 ?
Pb Yb1 3.4880(9) 11_656 ?
Pb Yb1 3.4880(9) 9_565 ?
Pb Yb1 3.4881(9) 3_465 ?
Pb Yb2 3.5305(10) 3_455 ?
Pb Yb2 3.5305(10) 11_666 ?
Pb Yb2 3.5305(10) 9_565 ?
